data_2242987
loop_
_publ_author_name
'Komarov, Pavel D.'
'Minyaev, Mikhail E.'
'Churakov, Andrei V.'
'Roitershtein, Dmitrii M.'
'Nifant'ev, Ilya E.'

_publ_section_title
;
 (1<i>R</i>,2<i>S</i>,4<i>r</i>)-1,2,4-Triphenylcyclopentane-1,2-diol and
 (1<i>R</i>,2<i>S</i>,4<i>r</i>)-4-(2-methoxyphenyl)-1,2-diphenylcyclopentane-1,2-diol:
 application as initiators for ring-opening polymerization of
 \e-caprolactone
;
_journal_issue 7
_journal_name_full 'Acta Crystallographica Section E'
_journal_page_first 1035
_journal_page_last 1040
_journal_paper_doi 10.1107/S2056989019008673
_journal_volume 75
_journal_year 2019
_chemical_formula_iupac 'C23 H22 O2'
_chemical_formula_moiety 'C23 H22 O2'
_chemical_formula_sum 'C23 H22 O2'
_chemical_formula_weight 330.40
_chemical_name_common
;
1,2,4-Triphenylcyclopentane-1,2-diol
;
_chemical_name_systematic
;
(1<i>R</i>,2<i>S</i>,4<i>r</i>)-1,2,4-Triphenylcyclopentane-1,2-diol
;
_space_group_crystal_system orthorhombic
_space_group_IT_number 61
_space_group_name_Hall '-P 2ac 2ab'
_space_group_name_H-M_alt 'P b c a'
_symmetry_space_group_name_Hall '-P 2ac 2ab'
_symmetry_space_group_name_H-M 'P b c a'
_atom_sites_solution_hydrogens difmap
_atom_sites_solution_primary direct
_atom_sites_solution_secondary difmap
_audit_creation_method SHELXL-2017/1
_cell_angle_alpha 90
_cell_angle_beta 90
_cell_angle_gamma 90
_cell_formula_units_Z 8
_cell_length_a 16.9915(6)
_cell_length_b 9.3183(3)
_cell_length_c 22.0129(7)
_cell_measurement_reflns_used 9996
_cell_measurement_temperature 150(2)
_cell_measurement_theta_max 30.385
_cell_measurement_theta_min 3.029
_cell_volume 3485.3(2)
_computing_cell_refinement
;
SAINT (Bruker, 2018)
;
_computing_data_collection
;
<i>APEX3</i> (Bruker, 2018)
;
_computing_data_reduction
;
SAINT (Bruker, 2018)
;
_computing_molecular_graphics
;
SHELXTL (Sheldrick, 2008)
;
_computing_publication_material
;
SHELXTL (Sheldrick, 2008), publCIF (Westrip, 2010), and
Mercury (Macrae <i>et al.</i>,2006)
;
_computing_structure_refinement
;
SHELXL2017 (Sheldrick, 2015)
;
_computing_structure_solution
;
SHELXS (Sheldrick, 2008)
;
_diffrn_ambient_temperature 150(2)
_diffrn_measured_fraction_theta_full 0.998
_diffrn_measured_fraction_theta_max 0.998
_diffrn_measurement_device_type 'Bruker SMART APEXII'
_diffrn_measurement_method \w
_diffrn_radiation_monochromator graphite
_diffrn_radiation_source 'fine-focus sealed tube'
_diffrn_radiation_type MoK\a
_diffrn_radiation_wavelength 0.71073
_diffrn_reflns_av_R_equivalents 0.0405
_diffrn_reflns_av_unetI/netI 0.0237
_diffrn_reflns_limit_h_max 23
_diffrn_reflns_limit_h_min -22
_diffrn_reflns_limit_k_max 12
_diffrn_reflns_limit_k_min -12
_diffrn_reflns_limit_l_max 29
_diffrn_reflns_limit_l_min -30
_diffrn_reflns_number 39896
_diffrn_reflns_theta_full 25.242
_diffrn_reflns_theta_max 28.999
_diffrn_reflns_theta_min 2.205
_exptl_absorpt_coefficient_mu 0.079
_exptl_absorpt_correction_T_max 0.9281
_exptl_absorpt_correction_T_min 0.8694
_exptl_absorpt_correction_type multi-scan
_exptl_absorpt_process_details
;
(SADABS; Krause <i>et al.</i>, 2015)
;
_exptl_crystal_colour colourless
_exptl_crystal_density_diffrn 1.259
_exptl_crystal_density_method 'not measured'
_exptl_crystal_description prism
_exptl_crystal_F_000 1408
_exptl_crystal_size_max 0.40
_exptl_crystal_size_mid 0.35
_exptl_crystal_size_min 0.20
_refine_diff_density_max 0.400
_refine_diff_density_min -0.229
_refine_ls_extinction_method none
_refine_ls_goodness_of_fit_ref 1.110
_refine_ls_hydrogen_treatment refall
_refine_ls_matrix_type full
_refine_ls_number_parameters 314
_refine_ls_number_reflns 4625
_refine_ls_number_restraints 0
_refine_ls_restrained_S_all 1.110
_refine_ls_R_factor_all 0.0636
_refine_ls_R_factor_gt 0.0546
_refine_ls_shift/su_max 0.000
_refine_ls_shift/su_mean 0.000
_refine_ls_structure_factor_coef Fsqd
_refine_ls_weighting_details 'w=1/[\s^2^(Fo^2^)+(0.0649P)^2^+1.4502P] where P=(Fo^2^+2Fc^2^)/3'
_refine_ls_weighting_scheme calc
_refine_ls_wR_factor_gt 0.1307
_refine_ls_wR_factor_ref 0.1363
_reflns_number_gt 4025
_reflns_number_total 4625
_reflns_threshold_expression 'I > 2\s(I)'
_cod_data_source_file fy2139sup1.cif
_cod_data_source_block I
_cod_database_code 2242987
_shelx_space_group_comment
;
The symmetry employed for this shelxl refinement is uniquely defined
by the following loop, which should always be used as a source of
symmetry information in preference to the above space-group names.
They are only intended as comments.
;
_shelx_estimated_absorpt_t_min 0.969
_shelx_estimated_absorpt_t_max 0.984

loop_
_space_group_symop_operation_xyz
'x, y, z'
'-x+1/2, -y, z+1/2'
'-x, y+1/2, -z+1/2'
'x+1/2, -y+1/2, -z'
'-x, -y, -z'
'x-1/2, y, -z-1/2'
'x, -y-1/2, z-1/2'
'-x-1/2, y-1/2, z'

loop_
_atom_site_type_symbol
_atom_site_label
_atom_site_fract_x
_atom_site_fract_y
_atom_site_fract_z
_atom_site_U_iso_or_equiv
_atom_site_adp_type
_atom_site_calc_flag
_atom_site_occupancy
O O1 0.24602(5) 0.55215(10) 0.18770(4) 0.0209(2) Uani d 1
H H1 0.2241(12) 0.469(2) 0.1826(9) 0.037(5) Uiso d 1
O O2 0.31200(6) 0.78090(10) 0.16702(5) 0.0211(2) Uani d 1
H H2 0.2699(13) 0.731(2) 0.1629(9) 0.040(5) Uiso d 1
C C1 0.32785(7) 0.53090(13) 0.20268(6) 0.0154(2) Uani d 1
C C2 0.36409(7) 0.69000(13) 0.20090(6) 0.0156(2) Uani d 1
C C3 0.36604(8) 0.73633(14) 0.26866(6) 0.0197(3) Uani d 1
H H3A 0.4214(10) 0.7274(18) 0.2843(8) 0.026(4) Uiso d 1
H H3B 0.3500(10) 0.8380(19) 0.2727(7) 0.023(4) Uiso d 1
C C4 0.31240(7) 0.63121(14) 0.30256(6) 0.0182(3) Uani d 1
H H4 0.2562(10) 0.6555(17) 0.2932(7) 0.019(4) Uiso d 1
C C5 0.33277(8) 0.49036(13) 0.26981(6) 0.0185(3) Uani d 1
H H5A 0.2978(10) 0.4132(19) 0.2798(8) 0.026(4) Uiso d 1
H H5B 0.3860(9) 0.4584(17) 0.2823(7) 0.018(4) Uiso d 1
C C6 0.36313(7) 0.42551(13) 0.15783(6) 0.0178(3) Uani d 1
C C7 0.39703(8) 0.29720(14) 0.17635(7) 0.0233(3) Uani d 1
H H7 0.3998(10) 0.2754(19) 0.2195(9) 0.030(5) Uiso d 1
C C8 0.42672(9) 0.20104(17) 0.13381(8) 0.0327(4) Uani d 1
H H8 0.4512(13) 0.112(2) 0.1483(9) 0.045(6) Uiso d 1
C C9 0.42272(10) 0.23193(19) 0.07249(8) 0.0371(4) Uani d 1
H H9 0.4433(12) 0.164(2) 0.0424(10) 0.049(6) Uiso d 1
C C10 0.38891(11) 0.3595(2) 0.05359(7) 0.0386(4) Uani d 1
H H10 0.3878(13) 0.384(2) 0.0106(10) 0.050(6) Uiso d 1
C C11 0.35920(9) 0.45546(17) 0.09590(7) 0.0285(3) Uani d 1
H H11 0.3358(11) 0.546(2) 0.0819(8) 0.034(5) Uiso d 1
C C12 0.44573(7) 0.70012(13) 0.17266(6) 0.0163(2) Uani d 1
C C13 0.50697(8) 0.61131(14) 0.19234(6) 0.0209(3) Uani d 1
H H13 0.4978(11) 0.541(2) 0.2244(8) 0.032(5) Uiso d 1
C C14 0.58129(8) 0.62098(15) 0.16632(7) 0.0249(3) Uani d 1
H H14 0.6240(11) 0.556(2) 0.1803(8) 0.033(5) Uiso d 1
C C15 0.59666(8) 0.72139(16) 0.12135(7) 0.0259(3) Uani d 1
H H15 0.6492(11) 0.730(2) 0.1042(8) 0.030(5) Uiso d 1
C C16 0.53730(9) 0.81218(16) 0.10270(6) 0.0266(3) Uani d 1
H H16 0.5474(11) 0.887(2) 0.0723(9) 0.037(5) Uiso d 1
C C17 0.46217(8) 0.80077(15) 0.12783(6) 0.0219(3) Uani d 1
H H17 0.4216(11) 0.860(2) 0.1137(8) 0.034(5) Uiso d 1
C C18 0.32029(7) 0.62406(15) 0.37101(6) 0.0209(3) Uani d 1
C C19 0.36629(9) 0.71880(17) 0.40436(7) 0.0283(3) Uani d 1
H H19 0.3956(11) 0.791(2) 0.3842(8) 0.028(4) Uiso d 1
C C20 0.36941(10) 0.7090(2) 0.46775(8) 0.0374(4) Uani d 1
H H20 0.4009(13) 0.777(2) 0.4892(10) 0.047(6) Uiso d 1
C C21 0.32644(10) 0.6053(2) 0.49798(7) 0.0384(4) Uani d 1
H H21 0.3280(12) 0.602(2) 0.5425(10) 0.044(5) Uiso d 1
C C22 0.28124(9) 0.5092(2) 0.46516(7) 0.0333(4) Uani d 1
H H22 0.2512(12) 0.437(2) 0.4862(9) 0.040(5) Uiso d 1
C C23 0.27780(8) 0.51904(17) 0.40237(6) 0.0255(3) Uani d 1
H H23 0.2437(11) 0.4513(19) 0.3798(8) 0.029(4) Uiso d 1

loop_
_atom_site_aniso_label
_atom_site_aniso_U_11
_atom_site_aniso_U_22
_atom_site_aniso_U_33
_atom_site_aniso_U_12
_atom_site_aniso_U_13
_atom_site_aniso_U_23
O1 0.0128(4) 0.0168(4) 0.0331(5) -0.0001(3) -0.0051(4) -0.0042(4)
O2 0.0159(4) 0.0154(4) 0.0319(5) 0.0033(3) -0.0044(4) 0.0023(4)
C1 0.0123(5) 0.0119(5) 0.0220(6) -0.0001(4) -0.0030(4) -0.0014(4)
C2 0.0147(5) 0.0121(5) 0.0202(6) 0.0009(4) -0.0023(4) -0.0011(4)
C3 0.0210(6) 0.0169(6) 0.0211(6) -0.0026(5) -0.0004(5) -0.0044(5)
C4 0.0155(5) 0.0187(6) 0.0205(6) 0.0014(4) 0.0001(5) -0.0021(5)
C5 0.0196(6) 0.0151(5) 0.0207(6) -0.0005(5) -0.0005(5) -0.0006(5)
C6 0.0139(5) 0.0164(6) 0.0232(6) -0.0017(4) -0.0018(4) -0.0052(5)
C7 0.0215(6) 0.0177(6) 0.0307(7) 0.0018(5) -0.0010(5) -0.0026(5)
C8 0.0287(7) 0.0225(7) 0.0470(9) 0.0059(6) -0.0001(7) -0.0099(6)
C9 0.0317(8) 0.0394(9) 0.0402(9) 0.0042(7) 0.0004(7) -0.0231(7)
C10 0.0436(9) 0.0476(10) 0.0245(7) 0.0074(8) -0.0038(7) -0.0133(7)
C11 0.0334(8) 0.0286(7) 0.0236(7) 0.0053(6) -0.0064(6) -0.0052(6)
C12 0.0158(5) 0.0136(5) 0.0194(5) -0.0012(4) -0.0023(4) -0.0032(4)
C13 0.0174(6) 0.0165(6) 0.0288(7) -0.0004(5) -0.0020(5) 0.0025(5)
C14 0.0167(6) 0.0195(6) 0.0385(8) 0.0017(5) -0.0018(5) -0.0015(6)
C15 0.0192(6) 0.0267(7) 0.0317(7) -0.0038(5) 0.0050(5) -0.0056(6)
C16 0.0283(7) 0.0292(7) 0.0224(6) -0.0044(6) 0.0028(5) 0.0032(6)
C17 0.0210(6) 0.0216(6) 0.0230(6) 0.0005(5) -0.0024(5) 0.0019(5)
C18 0.0166(6) 0.0252(7) 0.0209(6) 0.0059(5) 0.0013(5) -0.0032(5)
C19 0.0264(7) 0.0326(8) 0.0260(7) -0.0002(6) -0.0008(6) -0.0065(6)
C20 0.0332(8) 0.0514(10) 0.0275(8) 0.0014(8) -0.0042(6) -0.0121(7)
C21 0.0321(8) 0.0627(12) 0.0202(7) 0.0069(8) -0.0008(6) -0.0020(7)
C22 0.0274(7) 0.0458(9) 0.0267(7) 0.0042(7) 0.0053(6) 0.0054(7)
C23 0.0204(6) 0.0311(7) 0.0250(7) 0.0025(6) 0.0020(5) -0.0006(6)

loop_
_atom_type_symbol
_atom_type_description
_atom_type_scat_dispersion_real
_atom_type_scat_dispersion_imag
_atom_type_scat_source
C C 0.0033 0.0016 'International Tables Vol C Tables 4.2.6.8 and 6.1.1.4'
H H 0.0000 0.0000 'International Tables Vol C Tables 4.2.6.8 and 6.1.1.4'
O O 0.0106 0.0060 'International Tables Vol C Tables 4.2.6.8 and 6.1.1.4'

loop_
_geom_angle_atom_site_label_1
_geom_angle_atom_site_label_2
_geom_angle_atom_site_label_3
_geom_angle
C1 O1 H1 108.6(13)
C2 O2 H2 104.6(14)
O1 C1 C6 108.72(10)
O1 C1 C5 107.93(10)
C6 C1 C5 116.62(10)
O1 C1 C2 103.73(9)
C6 C1 C2 115.50(10)
C5 C1 C2 103.36(9)
O2 C2 C12 108.25(10)
O2 C2 C3 110.39(10)
C12 C2 C3 110.82(10)
O2 C2 C1 108.74(9)
C12 C2 C1 114.61(10)
C3 C2 C1 103.96(10)
C4 C3 C2 106.10(10)
C4 C3 H3A 109.7(10)
C2 C3 H3A 109.0(10)
C4 C3 H3B 113.8(10)
C2 C3 H3B 110.3(10)
H3A C3 H3B 107.9(14)
C18 C4 C3 117.40(11)
C18 C4 C5 114.16(11)
C3 C4 C5 100.58(10)
C18 C4 H4 107.3(9)
C3 C4 H4 108.8(9)
C5 C4 H4 108.2(9)
C1 C5 C4 103.31(10)
C1 C5 H5A 111.9(10)
C4 C5 H5A 113.2(10)
C1 C5 H5B 113.1(9)
C4 C5 H5B 109.4(9)
H5A C5 H5B 106.1(14)
C7 C6 C11 118.68(12)
C7 C6 C1 122.04(12)
C11 C6 C1 119.24(12)
C6 C7 C8 120.50(14)
C6 C7 H7 119.1(11)
C8 C7 H7 120.4(11)
C9 C8 C7 120.38(15)
C9 C8 H8 120.9(12)
C7 C8 H8 118.7(12)
C8 C9 C10 119.54(14)
C8 C9 H9 120.4(13)
C10 C9 H9 120.1(13)
C9 C10 C11 120.21(16)
C9 C10 H10 120.1(13)
C11 C10 H10 119.6(13)
C10 C11 C6 120.70(15)
C10 C11 H11 119.3(11)
C6 C11 H11 120.0(11)
C17 C12 C13 118.02(12)
C17 C12 C2 120.98(11)
C13 C12 C2 120.97(11)
C14 C13 C12 120.68(13)
C14 C13 H13 119.1(11)
C12 C13 H13 120.2(11)
C15 C14 C13 120.60(13)
C15 C14 H14 119.7(11)
C13 C14 H14 119.7(11)
C16 C15 C14 119.25(13)
C16 C15 H15 120.4(11)
C14 C15 H15 120.3(11)
C15 C16 C17 120.29(13)
C15 C16 H16 120.7(11)
C17 C16 H16 119.0(11)
C12 C17 C16 121.12(13)
C12 C17 H17 119.1(12)
C16 C17 H17 119.7(12)
C19 C18 C23 118.32(13)
C19 C18 C4 123.22(13)
C23 C18 C4 118.45(12)
C18 C19 C20 120.45(15)
C18 C19 H19 120.0(11)
C20 C19 H19 119.5(11)
C21 C20 C19 120.40(16)
C21 C20 H20 121.6(13)
C19 C20 H20 118.0(13)
C20 C21 C22 119.62(15)
C20 C21 H21 119.1(12)
C22 C21 H21 121.3(12)
C21 C22 C23 120.09(16)
C21 C22 H22 119.7(12)
C23 C22 H22 120.2(12)
C22 C23 C18 121.12(14)
C22 C23 H23 118.8(10)
C18 C23 H23 120.1(10)

loop_
_geom_bond_atom_site_label_1
_geom_bond_atom_site_label_2
_geom_bond_distance
O1 C1 1.4426(14)
O1 H1 0.87(2)
O2 C2 1.4343(15)
O2 H2 0.86(2)
C1 C6 1.5162(17)
C1 C5 1.5274(18)
C1 C2 1.6058(17)
C2 C12 1.5230(17)
C2 C3 1.5531(18)
C3 C4 1.5319(18)
C3 H3A 1.005(17)
C3 H3B 0.990(17)
C4 C18 1.5142(18)
C4 C5 1.5369(17)
C4 H4 1.002(16)
C5 H5A 0.959(17)
C5 H5B 0.990(16)
C6 C7 1.3883(18)
C6 C11 1.3930(19)
C7 C8 1.391(2)
C7 H7 0.973(19)
C8 C9 1.382(3)
C8 H8 0.98(2)
C9 C10 1.384(3)
C9 H9 0.98(2)
C10 C11 1.387(2)
C10 H10 0.97(2)
C11 H11 0.98(2)
C12 C17 1.3898(18)
C12 C13 1.3985(17)
C13 C14 1.3895(19)
C13 H13 0.978(19)
C14 C15 1.387(2)
C14 H14 0.995(19)
C15 C16 1.379(2)
C15 H15 0.972(19)
C16 C17 1.395(2)
C16 H16 0.980(19)
C17 H17 0.94(2)
C18 C19 1.389(2)
C18 C23 1.398(2)
C19 C20 1.399(2)
C19 H19 0.950(19)
C20 C21 1.382(3)
C20 H20 0.96(2)
C21 C22 1.383(3)
C21 H21 0.98(2)
C22 C23 1.386(2)
C22 H22 0.97(2)
C23 H23 0.989(18)

loop_
_geom_hbond_atom_site_label_D
_geom_hbond_atom_site_label_H
_geom_hbond_atom_site_label_A
_geom_hbond_site_symmetry_A
_geom_hbond_distance_DH
_geom_hbond_distance_HA
_geom_hbond_distance_DA
_geom_hbond_angle_DHA
_geom_hbond_publ_flag
O1 H1 O2 8_655 0.87(2) 1.89(2) 2.7509(13) 173.2(19) yes
O2 H2 O1 . 0.86(2) 1.80(2) 2.4510(14) 131.0(19) yes

loop_
_geom_torsion_atom_site_label_1
_geom_torsion_atom_site_label_2
_geom_torsion_atom_site_label_3
_geom_torsion_atom_site_label_4
_geom_torsion
O1 C1 C2 O2 -18.78(12)
C6 C1 C2 O2 100.08(12)
C5 C1 C2 O2 -131.34(10)
O1 C1 C2 C12 -140.05(10)
C6 C1 C2 C12 -21.20(15)
C5 C1 C2 C12 107.38(11)
O1 C1 C2 C3 98.83(11)
C6 C1 C2 C3 -142.31(11)
C5 C1 C2 C3 -13.74(12)
O2 C2 C3 C4 100.69(12)
C12 C2 C3 C4 -139.38(10)
C1 C2 C3 C4 -15.77(12)
C2 C3 C4 C18 163.45(10)
C2 C3 C4 C5 39.00(12)
O1 C1 C5 C4 -71.24(12)
C6 C1 C5 C4 166.10(10)
C2 C1 C5 C4 38.23(11)
C18 C4 C5 C1 -174.72(10)
C3 C4 C5 C1 -48.08(12)
O1 C1 C6 C7 -121.11(13)
C5 C1 C6 C7 1.13(17)
C2 C1 C6 C7 122.83(13)
O1 C1 C6 C11 56.65(15)
C5 C1 C6 C11 178.89(12)
C2 C1 C6 C11 -59.41(16)
C11 C6 C7 C8 0.3(2)
C1 C6 C7 C8 178.06(13)
C6 C7 C8 C9 -0.1(2)
C7 C8 C9 C10 0.0(3)
C8 C9 C10 C11 -0.1(3)
C9 C10 C11 C6 0.2(3)
C7 C6 C11 C10 -0.3(2)
C1 C6 C11 C10 -178.18(14)
O2 C2 C12 C17 8.66(16)
C3 C2 C12 C17 -112.53(13)
C1 C2 C12 C17 130.20(12)
O2 C2 C12 C13 -173.27(11)
C3 C2 C12 C13 65.54(15)
C1 C2 C12 C13 -51.72(16)
C17 C12 C13 C14 -1.9(2)
C2 C12 C13 C14 179.92(12)
C12 C13 C14 C15 1.6(2)
C13 C14 C15 C16 0.1(2)
C14 C15 C16 C17 -1.5(2)
C13 C12 C17 C16 0.62(19)
C2 C12 C17 C16 178.74(12)
C15 C16 C17 C12 1.1(2)
C3 C4 C18 C19 7.85(19)
C5 C4 C18 C19 125.18(14)
C3 C4 C18 C23 -173.66(12)
C5 C4 C18 C23 -56.33(16)
C23 C18 C19 C20 -0.3(2)
C4 C18 C19 C20 178.23(14)
C18 C19 C20 C21 -0.3(3)
C19 C20 C21 C22 1.1(3)
C20 C21 C22 C23 -1.4(3)
C21 C22 C23 C18 0.8(2)
C19 C18 C23 C22 0.0(2)
C4 C18 C23 C22 -178.55(13)

_cod_database_fobs_code 2242987
